data_2017456
loop_
_publ_author_name
'Varghese, Digna'
'Arun, V.'
'Robinson, P. P.'
'Sebastian, Manju'
'Leeju, P.'
'Varsha, G.'
'Yusuff, K. K. M.'

_publ_section_title
;
 Two novel bis-azomethines derived from quinoxaline-2-carbaldehyde
;
_journal_coeditor_code SK3348
_journal_issue 12
_journal_name_full 'Acta Crystallographica Section C'
_journal_page_first o612
_journal_page_last o614
_journal_paper_doi 10.1107/S0108270109045168
_journal_volume 65
_journal_year 2009
_chemical_formula_iupac 'C22 H20 N6'
_chemical_formula_moiety 'C22 H20 N6'
_chemical_formula_sum 'C22 H20 N6'
_chemical_formula_weight 368.44
_chemical_name_systematic <i>N</i>,<i>N</i>'-bis[(<i>E</i>)-quinoxalin-2-ylmethylidene]butane-1,4-diamine
_space_group_IT_number 14
_symmetry_cell_setting monoclinic
_symmetry_space_group_name_Hall '-P 2ybc'
_symmetry_space_group_name_H-M 'P 1 21/c 1'
_atom_sites_solution_hydrogens geom
_atom_sites_solution_primary direct
_atom_sites_solution_secondary difmap
_audit_creation_method SHELXL-97
_cell_angle_alpha 90.00
_cell_angle_beta 92.266(4)
_cell_angle_gamma 90.00
_cell_formula_units_Z 2
_cell_length_a 4.4819(12)
_cell_length_b 5.3333(14)
_cell_length_c 39.456(10)
_cell_measurement_reflns_used 1748
_cell_measurement_temperature 298(2)
_cell_measurement_theta_max 27.940
_cell_measurement_theta_min 2.66
_cell_volume 942.4(4)
_computing_cell_refinement 'SAINT (Bruker, 2000)'
_computing_data_collection 'SMART (Bruker, 2000)'
_computing_data_reduction 'SAINT (Bruker, 2000)'
_computing_molecular_graphics 'SHELXTL (Sheldrick, 2008) and ORTEP-3 (Farrugia, 1997)'
_computing_publication_material 'publCIF (Westrip, 2009)'
_computing_structure_refinement 'SHELXL97 (Sheldrick, 2008)'
_computing_structure_solution 'SHELXTL (Sheldrick, 2008)'
_diffrn_ambient_temperature 298(2)
_diffrn_measured_fraction_theta_full 0.997
_diffrn_measured_fraction_theta_max 0.951
_diffrn_measurement_device_type 'Bruker SMART APEX CCD'
_diffrn_measurement_method '\w and \f'
_diffrn_radiation_monochromator graphite
_diffrn_radiation_source 'fine-focus sealed tube'
_diffrn_radiation_type MoK\a
_diffrn_radiation_wavelength 0.71073
_diffrn_reflns_av_R_equivalents 0.0202
_diffrn_reflns_av_sigmaI/netI 0.0269
_diffrn_reflns_limit_h_max 5
_diffrn_reflns_limit_h_min -3
_diffrn_reflns_limit_k_max 6
_diffrn_reflns_limit_k_min -6
_diffrn_reflns_limit_l_max 41
_diffrn_reflns_limit_l_min -51
_diffrn_reflns_number 5220
_diffrn_reflns_theta_full 27.94
_diffrn_reflns_theta_max 27.94
_diffrn_reflns_theta_min 2.07
_exptl_absorpt_coefficient_mu 0.081
_exptl_absorpt_correction_T_max 0.9887
_exptl_absorpt_correction_T_min 0.9415
_exptl_absorpt_correction_type multi-scan
_exptl_absorpt_process_details '(SADABS; Sheldrick, 2001)'
_exptl_crystal_colour colourless
_exptl_crystal_density_diffrn 1.298
_exptl_crystal_density_method 'not measured'
_exptl_crystal_description plate
_exptl_crystal_F_000 388
_exptl_crystal_size_max 0.75
_exptl_crystal_size_mid 0.35
_exptl_crystal_size_min 0.14
_refine_diff_density_max 0.209
_refine_diff_density_min -0.169
_refine_ls_extinction_method none
_refine_ls_goodness_of_fit_ref 1.140
_refine_ls_hydrogen_treatment refall
_refine_ls_matrix_type full
_refine_ls_number_parameters 167
_refine_ls_number_reflns 2132
_refine_ls_number_restraints 0
_refine_ls_restrained_S_all 1.140
_refine_ls_R_factor_all 0.0839
_refine_ls_R_factor_gt 0.0712
_refine_ls_shift/su_max 0.000
_refine_ls_shift/su_mean 0.000
_refine_ls_structure_factor_coef Fsqd
_refine_ls_weighting_details 'calc w=1/[\s^2^(Fo^2^)+(0.0658P)^2^+0.4677P] where P=(Fo^2^+2Fc^2^)/3'
_refine_ls_weighting_scheme calc
_refine_ls_wR_factor_gt 0.1784
_refine_ls_wR_factor_ref 0.1862
_reflns_number_gt 1748
_reflns_number_total 2132
_reflns_threshold_expression I>2\s(I)
_cod_data_source_file sk3348.cif
_cod_data_source_block II
_cod_original_sg_symbol_Hall '-P 2ybc '
_cod_original_sg_symbol_H-M 'P 21/c'
_cod_database_code 2017456
_cod_database_fobs_code 2017456

loop_
_symmetry_equiv_pos_as_xyz
'x, y, z'
'-x, y+1/2, -z+1/2'
'-x, -y, -z'
'x, -y-1/2, z-1/2'

loop_
_atom_site_type_symbol
_atom_site_label
_atom_site_fract_x
_atom_site_fract_y
_atom_site_fract_z
_atom_site_U_iso_or_equiv
_atom_site_adp_type
_atom_site_calc_flag
_atom_site_refinement_flags
_atom_site_occupancy
_atom_site_disorder_assembly
_atom_site_disorder_group
N N1 -0.1263(5) 0.3610(4) 0.11524(5) 0.0615(6) Uani d . 1 . .
N N2 0.2097(4) -0.0513(4) 0.14068(5) 0.0546(5) Uani d . 1 . .
N N3 0.3994(4) -0.0928(4) 0.05486(5) 0.0581(6) Uani d . 1 . .
C C1 0.0387(5) 0.0910(4) 0.16130(5) 0.0497(5) Uani d . 1 . .
C C2 0.0304(7) 0.0295(6) 0.19610(7) 0.0668(7) Uani d . 1 . .
C C3 -0.1367(7) 0.1693(6) 0.21702(7) 0.0728(8) Uani d . 1 . .
C C4 -0.2975(7) 0.3749(6) 0.20463(7) 0.0715(8) Uani d . 1 . .
C C5 -0.2954(6) 0.4394(6) 0.17123(7) 0.0649(7) Uani d . 1 . .
C C6 -0.1263(5) 0.2972(4) 0.14894(6) 0.0499(5) Uani d . 1 . .
C C7 0.0368(6) 0.2207(5) 0.09630(6) 0.0577(6) Uani d . 1 . .
C C8 0.2068(5) 0.0137(4) 0.10858(5) 0.0491(5) Uani d . 1 . .
C C9 0.3930(5) -0.1356(5) 0.08610(6) 0.0554(6) Uani d . 1 . .
C C10 0.5906(6) -0.2570(6) 0.03541(7) 0.0611(7) Uani d . 1 . .
C C11 0.4061(6) -0.4173(5) 0.01103(6) 0.0557(6) Uani d . 1 . .
H H2 0.144(6) -0.111(6) 0.2039(7) 0.076(9) Uiso d . 1 . .
H H3 -0.148(6) 0.127(6) 0.2400(8) 0.077(8) Uiso d . 1 . .
H H4 -0.419(7) 0.470(6) 0.2196(7) 0.086(9) Uiso d . 1 . .
H H5 -0.412(6) 0.574(6) 0.1629(7) 0.069(8) Uiso d . 1 . .
H H8 0.037(6) 0.260(5) 0.0724(7) 0.067(7) Uiso d . 1 . .
H H9 0.505(5) -0.266(5) 0.0969(6) 0.056(7) Uiso d . 1 . .
H H10A 0.718(6) -0.365(6) 0.0506(7) 0.075(8) Uiso d . 1 . .
H H10B 0.721(6) -0.143(6) 0.0216(7) 0.071(8) Uiso d . 1 . .
H H11A 0.274(6) -0.522(6) 0.0237(7) 0.076(8) Uiso d . 1 . .
H H11B 0.287(6) -0.306(6) -0.0034(7) 0.080(9) Uiso d . 1 . .

loop_
_atom_site_aniso_label
_atom_site_aniso_U_11
_atom_site_aniso_U_22
_atom_site_aniso_U_33
_atom_site_aniso_U_12
_atom_site_aniso_U_13
_atom_site_aniso_U_23
N1 0.0702(13) 0.0580(12) 0.0568(12) 0.0166(10) 0.0079(9) -0.0006(10)
N2 0.0576(11) 0.0531(11) 0.0534(11) 0.0065(9) 0.0039(9) -0.0025(9)
N3 0.0607(12) 0.0601(13) 0.0540(12) 0.0130(10) 0.0073(9) -0.0081(9)
C1 0.0527(12) 0.0499(13) 0.0467(12) -0.0054(10) 0.0051(9) -0.0061(9)
C2 0.0803(18) 0.0638(17) 0.0567(14) 0.0041(15) 0.0085(13) 0.0037(13)
C3 0.090(2) 0.080(2) 0.0495(14) -0.0069(17) 0.0173(13) -0.0035(13)
C4 0.0740(17) 0.0775(19) 0.0645(16) -0.0013(15) 0.0237(13) -0.0189(15)
C5 0.0643(16) 0.0621(16) 0.0689(16) 0.0071(13) 0.0119(13) -0.0127(13)
C6 0.0500(12) 0.0464(12) 0.0538(12) -0.0034(10) 0.0068(9) -0.0062(10)
C7 0.0683(15) 0.0571(14) 0.0482(13) 0.0127(12) 0.0075(11) -0.0004(11)
C8 0.0483(11) 0.0496(13) 0.0495(12) 0.0013(10) 0.0034(9) -0.0057(10)
C9 0.0552(13) 0.0537(14) 0.0571(14) 0.0104(11) 0.0009(10) -0.0029(11)
C10 0.0604(15) 0.0656(16) 0.0578(14) 0.0138(13) 0.0104(12) -0.0088(12)
C11 0.0570(14) 0.0578(15) 0.0533(13) 0.0107(12) 0.0162(11) -0.0024(11)

loop_
_atom_type_symbol
_atom_type_description
_atom_type_scat_dispersion_real
_atom_type_scat_dispersion_imag
_atom_type_scat_source
C C 0.0033 0.0016 'International Tables Vol C Tables 4.2.6.8 and 6.1.1.4'
H H 0.0000 0.0000 'International Tables Vol C Tables 4.2.6.8 and 6.1.1.4'
N N 0.0061 0.0033 'International Tables Vol C Tables 4.2.6.8 and 6.1.1.4'

loop_
_geom_angle_atom_site_label_1
_geom_angle_atom_site_label_2
_geom_angle_atom_site_label_3
_geom_angle_site_symmetry_1
_geom_angle_site_symmetry_3
_geom_angle
_geom_angle_publ_flag
C7 N1 C6 . . 115.8(2) n
C8 N2 C1 . . 116.2(2) n
C9 N3 C10 . . 116.3(2) n
N2 C1 C6 . . 121.9(2) n
N2 C1 C2 . . 119.0(2) n
C6 C1 C2 . . 119.1(2) ?
C3 C2 C1 . . 119.9(3) ?
C3 C2 H2 . . 122.5(17) ?
C1 C2 H2 . . 117.6(17) ?
C2 C3 C4 . . 120.6(3) ?
C2 C3 H3 . . 120.6(18) ?
C4 C3 H3 . . 118.8(18) ?
C5 C4 C3 . . 121.0(3) ?
C5 C4 H4 . . 119.2(19) ?
C3 C4 H4 . . 119.8(19) ?
C4 C5 C6 . . 119.6(3) ?
C4 C5 H5 . . 120.4(17) ?
C6 C5 H5 . . 119.9(17) ?
N1 C6 C1 . . 120.7(2) n
N1 C6 C5 . . 119.5(2) n
C1 C6 C5 . . 119.7(2) ?
N1 C7 C8 . . 123.9(2) n
N1 C7 H8 . . 117.2(16) ?
C8 C7 H8 . . 118.9(16) ?
N2 C8 C7 . . 121.4(2) n
N2 C8 C9 . . 116.9(2) n
C7 C8 C9 . . 121.6(2) ?
N3 C9 C8 . . 121.8(2) n
N3 C9 H9 . . 122.8(14) ?
C8 C9 H9 . . 115.3(14) ?
N3 C10 C11 . . 110.8(2) n
N3 C10 H10A . . 111.4(15) ?
C11 C10 H10A . . 110.1(17) ?
N3 C10 H10B . . 106.7(16) ?
C11 C10 H10B . . 107.9(15) ?
H10A C10 H10B . . 110(2) ?
C10 C11 C11 . 3_645 113.1(3) n
C10 C11 H11A . . 109.2(17) ?
C11 C11 H11A 3_645 . 108.9(17) ?
C10 C11 H11B . . 107.6(18) ?
C11 C11 H11B 3_645 . 108.8(17) ?
H11A C11 H11B . . 109(2) ?

loop_
_geom_bond_atom_site_label_1
_geom_bond_atom_site_label_2
_geom_bond_site_symmetry_2
_geom_bond_distance
_geom_bond_publ_flag
N1 C7 . 1.302(3) n
N1 C6 . 1.373(3) n
N2 C8 . 1.313(3) n
N2 C1 . 1.369(3) n
N3 C9 . 1.255(3) n
N3 C10 . 1.463(3) n
C1 C6 . 1.402(3) ?
C1 C2 . 1.414(3) ?
C2 C3 . 1.359(4) ?
C2 H2 . 0.95(3) ?
C3 C4 . 1.390(4) ?
C3 H3 . 0.94(3) ?
C4 C5 . 1.363(4) ?
C4 H4 . 0.96(3) ?
C5 C6 . 1.405(3) ?
C5 H5 . 0.94(3) ?
C7 C8 . 1.416(3) ?
C7 H8 . 0.96(3) ?
C8 C9 . 1.476(3) ?
C9 H9 . 0.95(3) ?
C10 C11 . 1.509(4) n
C10 H10A . 0.99(3) ?
C10 H10B . 1.02(3) ?
C11 C11 3_645 1.517(4) n
C11 H11A . 0.97(3) ?
C11 H11B . 0.97(3) ?

loop_
_geom_torsion_atom_site_label_1
_geom_torsion_atom_site_label_2
_geom_torsion_atom_site_label_3
_geom_torsion_atom_site_label_4
_geom_torsion_site_symmetry_1
_geom_torsion_site_symmetry_2
_geom_torsion_site_symmetry_3
_geom_torsion_site_symmetry_4
_geom_torsion
_geom_torsion_publ_flag
C8 N2 C1 C6 . . . . -1.0(3) ?
C8 N2 C1 C2 . . . . 179.5(2) n
N2 C1 C2 C3 . . . . 179.7(2) n
C6 C1 C2 C3 . . . . 0.2(4) ?
C1 C2 C3 C4 . . . . -0.8(5) ?
C2 C3 C4 C5 . . . . 0.9(5) ?
C3 C4 C5 C6 . . . . -0.5(4) ?
C7 N1 C6 C1 . . . . -0.7(3) ?
C7 N1 C6 C5 . . . . 179.7(2) n
N2 C1 C6 N1 . . . . 1.2(3) ?
C2 C1 C6 N1 . . . . -179.3(2) n
N2 C1 C6 C5 . . . . -179.2(2) n
C2 C1 C6 C5 . . . . 0.3(3) ?
C4 C5 C6 N1 . . . . 179.5(2) n
C4 C5 C6 C1 . . . . -0.1(4) ?
C6 N1 C7 C8 . . . . 0.0(4) ?
C1 N2 C8 C7 . . . . 0.3(3) ?
C1 N2 C8 C9 . . . . 179.20(19) n
N1 C7 C8 N2 . . . . 0.2(4) ?
N1 C7 C8 C9 . . . . -178.6(2) n
C10 N3 C9 C8 . . . . -179.2(2) n
N2 C8 C9 N3 . . . . 178.1(2) n
C7 C8 C9 N3 . . . . -3.1(4) ?
C9 N3 C10 C11 . . . . 113.4(3) ?
N3 C10 C11 C11 . . . 3_645 177.3(3) n
